data_7050759
loop_
_publ_author_name
'Masci, Bernardo'
'Nierlich, Martine'
'Thu\'ery, Pierre'

_publ_section_title
;
 Trigonal versus tetragonal or pentagonal coordination of the uranyl
 ion by hexahomotrioxacalix[3]arenes: solid state and solution
 investigations
;
_journal_issue 1
_journal_name_full 'New Journal of Chemistry'
_journal_page_first 120
_journal_paper_doi 10.1039/b108947c
_journal_volume 26
_journal_year 2002
_chemical_formula_sum 'C45 H69 N O9 U'
_chemical_formula_weight 1006.04
_space_group_IT_number 14
_symmetry_cell_setting monoclinic
_symmetry_space_group_name_Hall '-P 2ybc'
_symmetry_space_group_name_H-M 'P 1 21/c 1'
_atom_sites_solution_hydrogens geom
_atom_sites_solution_primary direct
_atom_sites_solution_secondary difmap
_audit_creation_method SHELXL-97
_cell_angle_alpha 90.00
_cell_angle_beta 112.739(2)
_cell_angle_gamma 90.00
_cell_formula_units_Z 8
_cell_length_a 25.2169(6)
_cell_length_b 16.5010(5)
_cell_length_c 24.4065(7)
_cell_measurement_reflns_used 63517
_cell_measurement_temperature 100(2)
_cell_measurement_theta_max 25.68
_cell_measurement_theta_min 2.62
_cell_volume 9366.3(5)
_computing_cell_refinement 'DENZO-SMN (Otwinowski & Minor, 1997)'
_computing_data_collection 'Kappa-CCD software (Nonius B.V., 1998)'
_computing_data_reduction 'DENZO-SMN (Otwinowski & Minor, 1997)'
_computing_molecular_graphics 'SHELXTL (Sheldrick, 1999)'
_computing_publication_material 'SHELXTL (Sheldrick, 1999)'
_computing_structure_refinement 'SHELXL-97 (Sheldrick, 1997)'
_computing_structure_solution 'SHELXS-97 (Sheldrick, 1990)'
_diffrn_ambient_temperature 100(2)
_diffrn_detector_area_resol_mean 18
_diffrn_measured_fraction_theta_full 0.995
_diffrn_measured_fraction_theta_max 0.995
_diffrn_measurement_device_type 'Nonius Kappa-CCD'
_diffrn_measurement_method '\f scans'
_diffrn_radiation_monochromator graphite
_diffrn_radiation_source 'fine-focus sealed tube'
_diffrn_radiation_type MoK\a
_diffrn_radiation_wavelength 0.71073
_diffrn_reflns_av_R_equivalents 0.0822
_diffrn_reflns_av_sigmaI/netI 0.0709
_diffrn_reflns_limit_h_max 30
_diffrn_reflns_limit_h_min -30
_diffrn_reflns_limit_k_max 20
_diffrn_reflns_limit_k_min -20
_diffrn_reflns_limit_l_max 29
_diffrn_reflns_limit_l_min -29
_diffrn_reflns_number 63517
_diffrn_reflns_theta_full 25.68
_diffrn_reflns_theta_max 25.68
_diffrn_reflns_theta_min 2.62
_diffrn_standards_decay_% 0
_exptl_absorpt_coefficient_mu 3.517
_exptl_absorpt_correction_T_max 0.839
_exptl_absorpt_correction_T_min 0.580
_exptl_absorpt_correction_type empirical
_exptl_absorpt_process_details 'program DELABS from PLATON (Spek, 2000)'
_exptl_crystal_colour 'translucent intense orange'
_exptl_crystal_density_diffrn 1.427
_exptl_crystal_density_meas ?
_exptl_crystal_description platelet
_exptl_crystal_F_000 4080
_exptl_crystal_size_max 0.15
_exptl_crystal_size_mid 0.15
_exptl_crystal_size_min 0.05
_refine_diff_density_max 1.817
_refine_diff_density_min -0.737
_refine_diff_density_rms 0.113
_refine_ls_extinction_coef 0.00022(3)
_refine_ls_extinction_expression Fc^*^=kFc[1+0.001xFc^2^\l^3^/sin(2\q)]^-1/4^
_refine_ls_extinction_method SHELXL
_refine_ls_goodness_of_fit_ref 1.092
_refine_ls_hydrogen_treatment mixed
_refine_ls_matrix_type full
_refine_ls_number_parameters 1034
_refine_ls_number_reflns 17694
_refine_ls_number_restraints 12
_refine_ls_restrained_S_all 1.094
_refine_ls_R_factor_all 0.0726
_refine_ls_R_factor_gt 0.0434
_refine_ls_shift/su_max 0.001
_refine_ls_shift/su_mean 0.000
_refine_ls_structure_factor_coef Fsqd
_refine_ls_weighting_details 'calc w=1/[\s^2^(Fo^2^)+(0.0253P)^2^+8.1354P] where P=(Fo^2^+2Fc^2^)/3'
_refine_ls_weighting_scheme calc
_refine_ls_wR_factor_gt 0.0860
_refine_ls_wR_factor_ref 0.0947
_reflns_number_gt 12894
_reflns_number_total 17694
_reflns_threshold_expression >2sigma(I)
_cod_data_source_file b108947c.txt
_cod_data_source_block 6
_cod_original_cell_volume 9366.3(4)
_cod_original_sg_symbol_H-M P2(1)/c
_cod_database_code 7050759

loop_
_symmetry_equiv_pos_as_xyz
'x, y, z'
'-x, y+1/2, -z+1/2'
'-x, -y, -z'
'x, -y-1/2, z-1/2'

loop_
_atom_site_label
_atom_site_type_symbol
_atom_site_fract_x
_atom_site_fract_y
_atom_site_fract_z
_atom_site_U_iso_or_equiv
_atom_site_adp_type
_atom_site_occupancy
_atom_site_symmetry_multiplicity
_atom_site_calc_flag
_atom_site_refinement_flags
_atom_site_disorder_assembly
_atom_site_disorder_group
U1 U 0.096920(9) 0.695763(13) 0.284035(11) 0.03110(7) Uani 1 1 d . . .
O1A O 0.01007(16) 0.7558(2) 0.25820(19) 0.0345(10) Uani 1 1 d . . .
O2A O 0.01506(16) 0.6556(2) 0.16307(18) 0.0341(9) Uani 1 1 d . . .
O3A O 0.13955(17) 0.6774(2) 0.22129(18) 0.0343(9) Uani 1 1 d . . .
O4A O 0.19801(17) 0.5571(3) 0.31682(19) 0.0403(11) Uani 1 1 d . . .
O5A O 0.15603(17) 0.6871(2) 0.37883(19) 0.0387(10) Uani 1 1 d . . .
O6A O 0.03682(18) 0.6651(3) 0.36759(19) 0.0436(11) Uani 1 1 d . . .
O7A O 0.12006(17) 0.7980(2) 0.28733(19) 0.0376(10) Uani 1 1 d . . .
O8A O 0.07362(16) 0.5929(2) 0.28027(17) 0.0300(9) Uani 1 1 d . . .
C1A C -0.0550(2) 0.6878(4) 0.2920(3) 0.0330(13) Uani 1 1 d . . .
C2A C -0.0373(2) 0.7086(3) 0.2457(3) 0.0314(13) Uani 1 1 d . . .
C3A C -0.0666(2) 0.6800(3) 0.1886(3) 0.0329(14) Uani 1 1 d . . .
C4A C -0.1181(3) 0.6390(4) 0.1757(3) 0.0375(15) Uani 1 1 d . . .
H4A H -0.1381 0.6202 0.1373 0.045 Uiso 1 1 calc R . .
C5A C -0.1406(3) 0.6253(4) 0.2183(3) 0.0350(14) Uani 1 1 d . . .
C6A C -0.1069(3) 0.6468(4) 0.2770(3) 0.0375(14) Uani 1 1 d . . .
H6A H -0.1196 0.6332 0.3068 0.045 Uiso 1 1 calc R . .
C7A C -0.1997(3) 0.5865(4) 0.2044(3) 0.0413(15) Uani 1 1 d . . .
C8A C -0.2369(3) 0.6447(4) 0.2243(3) 0.0442(16) Uani 1 1 d . . .
H8A1 H -0.2200 0.6508 0.2667 0.066 Uiso 1 1 calc R . .
H8A2 H -0.2750 0.6229 0.2127 0.066 Uiso 1 1 calc R . .
H8A3 H -0.2387 0.6966 0.2059 0.066 Uiso 1 1 calc R . .
C9A C -0.2322(3) 0.5709(5) 0.1388(4) 0.061(2) Uani 1 1 d . . .
H9A1 H -0.2364 0.6208 0.1173 0.092 Uiso 1 1 calc R . .
H9A2 H -0.2695 0.5494 0.1323 0.092 Uiso 1 1 calc R . .
H9A3 H -0.2113 0.5326 0.1252 0.092 Uiso 1 1 calc R . .
C10A C -0.1932(3) 0.5050(4) 0.2384(4) 0.058(2) Uani 1 1 d . . .
H10A H -0.1716 0.4676 0.2250 0.087 Uiso 1 1 calc R . .
H10B H -0.2305 0.4828 0.2308 0.087 Uiso 1 1 calc R . .
H10C H -0.1733 0.5143 0.2802 0.087 Uiso 1 1 calc R . .
C11A C -0.0405(2) 0.6936(4) 0.1428(3) 0.0335(13) Uani 1 1 d . . .
H11A H -0.0652 0.6706 0.1049 0.040 Uiso 1 1 calc R . .
H11B H -0.0366 0.7512 0.1373 0.040 Uiso 1 1 calc R . .
C12A C 0.0400(3) 0.6529(4) 0.1191(3) 0.0368(14) Uani 1 1 d . . .
H12A H 0.0538 0.7063 0.1145 0.044 Uiso 1 1 calc R . .
H12B H 0.0112 0.6363 0.0812 0.044 Uiso 1 1 calc R . .
C13A C 0.0892(3) 0.5933(4) 0.1388(3) 0.0343(14) Uani 1 1 d . . .
C14A C 0.1363(2) 0.6083(3) 0.1915(3) 0.0309(13) Uani 1 1 d . . .
C15A C 0.1799(3) 0.5491(4) 0.2137(3) 0.0365(14) Uani 1 1 d . . .
C16A C 0.1767(2) 0.4808(4) 0.1815(3) 0.0337(14) Uani 1 1 d . . .
H16A H 0.2061 0.4429 0.1962 0.040 Uiso 1 1 calc R . .
C17A C 0.1314(3) 0.4646(4) 0.1272(3) 0.0355(14) Uani 1 1 d . . .
C18A C 0.0878(3) 0.5221(4) 0.1081(3) 0.0352(14) Uani 1 1 d . . .
H18A H 0.0561 0.5123 0.0732 0.042 Uiso 1 1 calc R . .
C19A C 0.1310(3) 0.3860(4) 0.0939(3) 0.0389(15) Uani 1 1 d . . .
C20A C 0.0737(3) 0.3723(4) 0.0418(3) 0.0532(19) Uani 1 1 d . . .
H20A H 0.0660 0.4171 0.0148 0.080 Uiso 1 1 calc R . .
H20B H 0.0435 0.3679 0.0564 0.080 Uiso 1 1 calc R . .
H20C H 0.0757 0.3232 0.0215 0.080 Uiso 1 1 calc R . .
C21A C 0.1774(4) 0.3904(4) 0.0678(4) 0.058(2) Uani 1 1 d . . .
H21A H 0.1776 0.3408 0.0473 0.087 Uiso 1 1 calc R . .
H21B H 0.2144 0.3983 0.0992 0.087 Uiso 1 1 calc R . .
H21C H 0.1693 0.4349 0.0404 0.087 Uiso 1 1 calc R . .
C22A C 0.1422(3) 0.3128(4) 0.1360(3) 0.0433(16) Uani 1 1 d . . .
H22A H 0.1388 0.2637 0.1139 0.065 Uiso 1 1 calc R . .
H22B H 0.1145 0.3126 0.1542 0.065 Uiso 1 1 calc R . .
H22C H 0.1802 0.3167 0.1663 0.065 Uiso 1 1 calc R . .
C23A C 0.2256(3) 0.5622(4) 0.2749(3) 0.0389(15) Uani 1 1 d . . .
H23A H 0.2552 0.5210 0.2836 0.047 Uiso 1 1 calc R . .
H23B H 0.2433 0.6149 0.2773 0.047 Uiso 1 1 calc R . .
C24A C 0.2367(3) 0.5694(4) 0.3782(3) 0.0392(15) Uani 1 1 d . . .
H24A H 0.2534 0.6232 0.3834 0.047 Uiso 1 1 calc R . .
H24B H 0.2675 0.5298 0.3897 0.047 Uiso 1 1 calc R . .
C25A C 0.2018(3) 0.5597(4) 0.4151(3) 0.0365(14) Uani 1 1 d . . .
C26A C 0.1603(3) 0.6194(4) 0.4116(3) 0.0358(14) Uani 1 1 d . . .
C27A C 0.1224(3) 0.6072(4) 0.4397(3) 0.0356(14) Uani 1 1 d . . .
C28A C 0.1286(3) 0.5375(4) 0.4742(3) 0.0407(15) Uani 1 1 d . . .
H28A H 0.1038 0.5300 0.4937 0.049 Uiso 1 1 calc R . .
C29A C 0.1701(3) 0.4787(4) 0.4806(3) 0.0375(15) Uani 1 1 d . . .
C30A C 0.2056(3) 0.4918(4) 0.4491(3) 0.0379(15) Uani 1 1 d . . .
H30A H 0.2330 0.4528 0.4513 0.046 Uiso 1 1 calc R . .
C31A C 0.1735(3) 0.4029(4) 0.5185(3) 0.0454(17) Uani 1 1 d . . .
C32A C 0.2267(3) 0.3507(4) 0.5255(3) 0.0514(18) Uani 1 1 d . . .
H32A H 0.2611 0.3817 0.5453 0.077 Uiso 1 1 calc R . .
H32B H 0.2248 0.3345 0.4870 0.077 Uiso 1 1 calc R . .
H32C H 0.2273 0.3034 0.5486 0.077 Uiso 1 1 calc R . .
C33A C 0.1197(3) 0.3510(5) 0.4879(4) 0.070(2) Uani 1 1 d . . .
H33A H 0.1197 0.3067 0.5133 0.105 Uiso 1 1 calc R . .
H33B H 0.1199 0.3303 0.4511 0.105 Uiso 1 1 calc R . .
H33C H 0.0860 0.3836 0.4799 0.105 Uiso 1 1 calc R . .
C34A C 0.1782(3) 0.4272(5) 0.5804(3) 0.058(2) Uani 1 1 d . . .
H34A H 0.1461 0.4609 0.5773 0.087 Uiso 1 1 calc R . .
H34B H 0.2133 0.4567 0.6001 0.087 Uiso 1 1 calc R . .
H34C H 0.1782 0.3795 0.6029 0.087 Uiso 1 1 calc R . .
C35A C 0.0740(3) 0.6675(4) 0.4295(3) 0.0437(16) Uani 1 1 d . . .
H35A H 0.0526 0.6534 0.4537 0.052 Uiso 1 1 calc R . .
H35B H 0.0895 0.7216 0.4404 0.052 Uiso 1 1 calc R . .
C36A C -0.0169(2) 0.7069(4) 0.3548(3) 0.0385(15) Uani 1 1 d . . .
H36A H -0.0105 0.7649 0.3598 0.046 Uiso 1 1 calc R . .
H36B H -0.0346 0.6889 0.3816 0.046 Uiso 1 1 calc R . .
U2 U 0.449332(10) 0.419860(13) 0.659062(10) 0.03067(7) Uani 1 1 d . . .
O1B O 0.48902(17) 0.3570(2) 0.74818(18) 0.0349(9) Uani 1 1 d . . .
O2B O 0.57452(17) 0.4349(3) 0.71566(19) 0.0390(10) Uani 1 1 d . . .
O3B O 0.49090(16) 0.4259(2) 0.59417(18) 0.0324(9) Uani 1 1 d . . .
O4B O 0.40420(16) 0.5567(3) 0.55887(19) 0.0394(11) Uani 1 1 d . . .
O5B O 0.35623(17) 0.4420(2) 0.6222(2) 0.0391(10) Uani 1 1 d . . .
O6B O 0.40063(18) 0.4692(3) 0.7503(2) 0.0426(11) Uani 1 1 d . . .
O7B O 0.43102(18) 0.3181(2) 0.63406(18) 0.0356(10) Uani 1 1 d . . .
O8B O 0.46761(16) 0.5211(2) 0.68457(18) 0.0315(9) Uani 1 1 d . . .
C1B C 0.4879(3) 0.4321(4) 0.8308(3) 0.0404(15) Uani 1 1 d . . .
C2B C 0.5177(3) 0.4011(4) 0.7972(3) 0.0377(15) Uani 1 1 d . . .
C3B C 0.5760(3) 0.4171(3) 0.8130(3) 0.0350(14) Uani 1 1 d . . .
C4B C 0.6057(3) 0.4560(4) 0.8670(3) 0.0415(16) Uani 1 1 d . . .
H4B H 0.6446 0.4669 0.8779 0.050 Uiso 1 1 calc R . .
C5B C 0.5797(3) 0.4789(4) 0.9047(3) 0.0429(16) Uani 1 1 d . . .
C6B C 0.5206(3) 0.4705(4) 0.8843(3) 0.0436(16) Uani 1 1 d . . .
H6B H 0.5017 0.4913 0.9072 0.052 Uiso 1 1 calc R . .
C7B C 0.6169(4) 0.5137(4) 0.9660(3) 0.058(2) Uani 1 1 d . . .
C8B C 0.6476(4) 0.5896(4) 0.9602(4) 0.071(3) Uani 1 1 d . . .
H8B1 H 0.6199 0.6311 0.9411 0.107 Uiso 1 1 calc R . .
H8B2 H 0.6698 0.5783 0.9368 0.107 Uiso 1 1 calc R . .
H8B3 H 0.6727 0.6078 0.9990 0.107 Uiso 1 1 calc R . .
C9B C 0.5809(4) 0.5332(5) 1.0025(4) 0.080(3) Uani 1 1 d . . .
H9B1 H 0.6057 0.5518 1.0412 0.121 Uiso 1 1 calc R . .
H9B2 H 0.5610 0.4853 1.0063 0.121 Uiso 1 1 calc R . .
H9B3 H 0.5535 0.5747 0.9828 0.121 Uiso 1 1 calc R . .
C10B C 0.6612(4) 0.4478(5) 1.0007(3) 0.070(2) Uani 1 1 d . . .
H10D H 0.6827 0.4664 1.0404 0.105 Uiso 1 1 calc R . .
H10E H 0.6869 0.4375 0.9811 0.105 Uiso 1 1 calc R . .
H10F H 0.6412 0.3987 1.0021 0.105 Uiso 1 1 calc R . .
C11B C 0.6038(3) 0.3942(4) 0.7708(3) 0.0389(15) Uani 1 1 d . . .
H11C H 0.6440 0.4098 0.7872 0.047 Uiso 1 1 calc R . .
H11D H 0.6015 0.3361 0.7646 0.047 Uiso 1 1 calc R . .
C12B C 0.6047(3) 0.4305(4) 0.6759(3) 0.0373(14) Uani 1 1 d . . .
H12C H 0.5996 0.3774 0.6575 0.045 Uiso 1 1 calc R . .
H12D H 0.6455 0.4395 0.6977 0.045 Uiso 1 1 calc R . .
C13B C 0.5803(2) 0.4943(3) 0.6297(3) 0.0321(13) Uani 1 1 d . . .
C14B C 0.5216(2) 0.4911(3) 0.5915(3) 0.0307(13) Uani 1 1 d . . .
C15B C 0.4963(2) 0.5548(3) 0.5529(3) 0.0303(13) Uani 1 1 d . . .
C16B C 0.5301(2) 0.6179(4) 0.5491(3) 0.0339(14) Uani 1 1 d . . .
H16B H 0.5130 0.6598 0.5226 0.041 Uiso 1 1 calc R . .
C17B C 0.5897(3) 0.6221(3) 0.5834(3) 0.0348(14) Uani 1 1 d . . .
C18B C 0.6129(2) 0.5604(3) 0.6239(3) 0.0318(13) Uani 1 1 d . . .
H18B H 0.6518 0.5626 0.6483 0.038 Uiso 1 1 calc R . .
C19B C 0.6261(3) 0.6925(4) 0.5758(3) 0.0396(15) Uani 1 1 d . . .
C20B C 0.6902(3) 0.6789(4) 0.6109(4) 0.054(2) Uani 1 1 d . . .
H20D H 0.7117 0.7208 0.6014 0.082 Uiso 1 1 calc R . .
H20E H 0.7011 0.6271 0.6007 0.082 Uiso 1 1 calc R . .
H20F H 0.6981 0.6803 0.6527 0.082 Uiso 1 1 calc R . .
C21B C 0.6098(3) 0.7704(4) 0.5991(4) 0.058(2) Uani 1 1 d . . .
H21D H 0.6123 0.7620 0.6390 0.086 Uiso 1 1 calc R . .
H21E H 0.5711 0.7853 0.5742 0.086 Uiso 1 1 calc R . .
H21F H 0.6356 0.8130 0.5988 0.086 Uiso 1 1 calc R . .
C22B C 0.6174(3) 0.7008(5) 0.5100(3) 0.058(2) Uani 1 1 d . . .
H22D H 0.6422 0.7425 0.5060 0.086 Uiso 1 1 calc R . .
H22E H 0.5781 0.7146 0.4868 0.086 Uiso 1 1 calc R . .
H22F H 0.6266 0.6503 0.4962 0.086 Uiso 1 1 calc R . .
C23B C 0.4326(2) 0.5514(4) 0.5175(3) 0.0366(15) Uani 1 1 d . . .
H23C H 0.4208 0.5960 0.4895 0.044 Uiso 1 1 calc R . .
H23D H 0.4225 0.5010 0.4954 0.044 Uiso 1 1 calc R . .
C24B C 0.3425(2) 0.5532(4) 0.5308(3) 0.0374(15) Uani 1 1 d . . .
H24C H 0.3302 0.5001 0.5135 0.045 Uiso 1 1 calc R . .
H24D H 0.3284 0.5934 0.4995 0.045 Uiso 1 1 calc R . .
C25B C 0.3194(2) 0.5700(4) 0.5783(3) 0.0345(14) Uani 1 1 d . . .
C26B C 0.3324(2) 0.5139(4) 0.6245(3) 0.0363(14) Uani 1 1 d . . .
C27B C 0.3208(2) 0.5328(4) 0.6752(3) 0.0365(14) Uani 1 1 d . . .
C28B C 0.2922(3) 0.6067(4) 0.6751(3) 0.0398(15) Uani 1 1 d . . .
H28B H 0.2839 0.6195 0.7081 0.048 Uiso 1 1 calc R . .
C29B C 0.2758(3) 0.6610(4) 0.6277(3) 0.0417(16) Uani 1 1 d . . .
C30B C 0.2911(2) 0.6411(4) 0.5801(3) 0.0401(15) Uani 1 1 d . . .
H30B H 0.2818 0.6770 0.5484 0.048 Uiso 1 1 calc R . .
C31B C 0.2435(3) 0.7388(5) 0.6277(3) 0.0487(18) Uani 1 1 d . . .
C32B C 0.2549(3) 0.7684(5) 0.6894(4) 0.059(2) Uani 1 1 d . . .
H32D H 0.2381 0.8211 0.6873 0.089 Uiso 1 1 calc R . .
H32E H 0.2956 0.7716 0.7117 0.089 Uiso 1 1 calc R . .
H32F H 0.2382 0.7314 0.7086 0.089 Uiso 1 1 calc R . .
C33B C 0.1814(4) 0.7264(6) 0.5953(5) 0.091(3) Uani 1 1 d U . .
H33D H 0.1739 0.7112 0.5550 0.137 Uiso 1 1 calc R . .
H33E H 0.1613 0.7758 0.5956 0.137 Uiso 1 1 calc R . .
H33F H 0.1684 0.6842 0.6142 0.137 Uiso 1 1 calc R . .
C34B C 0.2641(4) 0.8088(5) 0.5985(4) 0.083(3) Uani 1 1 d . . .
H34D H 0.2498 0.8005 0.5563 0.125 Uiso 1 1 calc R . .
H34E H 0.3054 0.8100 0.6144 0.125 Uiso 1 1 calc R . .
H34F H 0.2498 0.8594 0.6068 0.125 Uiso 1 1 calc R . .
C35B C 0.3394(3) 0.4764(4) 0.7264(3) 0.0440(16) Uani 1 1 d . . .
H35C H 0.3268 0.4966 0.7567 0.053 Uiso 1 1 calc R . .
H35D H 0.3221 0.4236 0.7137 0.053 Uiso 1 1 calc R . .
C36B C 0.4241(3) 0.4254(4) 0.8061(3) 0.0411(15) Uani 1 1 d . . .
H36C H 0.4128 0.3689 0.7996 0.049 Uiso 1 1 calc R . .
H36D H 0.4091 0.4479 0.8340 0.049 Uiso 1 1 calc R . .
N1A N 0.0055(2) 0.4239(3) 0.2422(2) 0.0350(12) Uani 1 1 d . . .
H1A H 0.0328 0.4294 0.2701 0.042 Uiso 1 1 d R . .
H2A H -0.0008 0.3805 0.2462 0.042 Uiso 1 1 d R . .
C37A C -0.0104(3) 0.4512(4) 0.1799(3) 0.0396(15) Uani 1 1 d . . .
H37A H 0.0166 0.4286 0.1645 0.048 Uiso 1 1 calc R . .
H37B H -0.0074 0.5098 0.1792 0.048 Uiso 1 1 calc R . .
C38A C -0.0704(3) 0.4264(4) 0.1402(3) 0.0442(16) Uani 1 1 d . . .
H38A H -0.0977 0.4543 0.1526 0.053 Uiso 1 1 calc R . .
H38B H -0.0749 0.3686 0.1444 0.053 Uiso 1 1 calc R . .
C39A C -0.0834(3) 0.4460(4) 0.0752(3) 0.057(2) Uani 1 1 d . . .
H39A H -0.0805 0.5040 0.0707 0.068 Uiso 1 1 calc R . .
H39B H -0.0551 0.4198 0.0632 0.068 Uiso 1 1 calc R . .
C40A C -0.1434(4) 0.4177(5) 0.0347(4) 0.072(2) Uani 1 1 d . . .
H40A H -0.1468 0.3605 0.0396 0.107 Uiso 1 1 calc R . .
H40B H -0.1495 0.4290 -0.0059 0.107 Uiso 1 1 calc R . .
H40C H -0.1716 0.4459 0.0448 0.107 Uiso 1 1 calc R . .
C41A C -0.0259(3) 0.4638(4) 0.2762(3) 0.0386(15) Uani 1 1 d . . .
H41A H -0.0647 0.4426 0.2627 0.046 Uiso 1 1 calc R . .
H41B H -0.0282 0.5217 0.2687 0.046 Uiso 1 1 calc R . .
C42A C 0.0046(4) 0.4486(5) 0.3417(3) 0.063(2) Uani 1 1 d . . .
H42A H 0.0403 0.4789 0.3563 0.075 Uiso 1 1 calc R . .
H42B H 0.0141 0.3915 0.3480 0.075 Uiso 1 1 calc R . .
C43A C -0.0311(4) 0.4723(5) 0.3773(4) 0.064(2) Uani 1 1 d . . .
H43A H -0.0056 0.4925 0.4158 0.076 Uiso 1 1 calc R . .
H43B H -0.0570 0.5159 0.3569 0.076 Uiso 1 1 calc R . .
C44A C -0.0629(5) 0.4078(7) 0.3853(6) 0.110(4) Uani 1 1 d U . .
H44A H -0.0764 0.3748 0.3502 0.165 Uiso 1 1 calc R . .
H44B H -0.0952 0.4283 0.3926 0.165 Uiso 1 1 calc R . .
H44C H -0.0391 0.3758 0.4185 0.165 Uiso 1 1 calc R . .
N1B N 0.4922(2) 0.6880(3) 0.7512(2) 0.0363(12) Uani 1 1 d . . .
H1B H 0.4815 0.6873 0.7173 0.044 Uiso 1 1 d R . .
H2B H 0.4977 0.7446 0.7583 0.044 Uiso 1 1 d R . .
C37B C 0.4467(3) 0.6629(4) 0.7727(3) 0.0416(16) Uani 1 1 d . . .
H37C H 0.4434 0.6043 0.7710 0.050 Uiso 1 1 calc R . .
H37D H 0.4101 0.6852 0.7465 0.050 Uiso 1 1 calc R . .
C38B C 0.4594(3) 0.6909(4) 0.8359(3) 0.0491(17) Uani 1 1 d . . .
H38C H 0.4673 0.7487 0.8389 0.059 Uiso 1 1 calc R . .
H38D H 0.4934 0.6633 0.8629 0.059 Uiso 1 1 calc R . .
C39B C 0.4089(3) 0.6736(5) 0.8542(4) 0.060(2) Uani 1 1 d . . .
H39C H 0.4014 0.6158 0.8521 0.072 Uiso 1 1 calc R . .
H39D H 0.3746 0.7005 0.8269 0.072 Uiso 1 1 calc R . .
C40B C 0.4222(4) 0.7036(5) 0.9175(4) 0.079(3) Uani 1 1 d . . .
H40D H 0.4535 0.6729 0.9450 0.119 Uiso 1 1 calc R . .
H40E H 0.3888 0.6969 0.9270 0.119 Uiso 1 1 calc R . .
H40F H 0.4325 0.7599 0.9204 0.119 Uiso 1 1 calc R . .
C41B C 0.5496(3) 0.6493(4) 0.7816(3) 0.0409(15) Uani 1 1 d . . .
H41C H 0.5449 0.5915 0.7851 0.049 Uiso 1 1 calc R . .
H41D H 0.5682 0.6716 0.8213 0.049 Uiso 1 1 calc R . .
C42B C 0.5866(3) 0.6647(4) 0.7463(3) 0.0524(18) Uani 1 1 d . . .
H42C H 0.5734 0.6299 0.7116 0.063 Uiso 1 1 calc R . .
H42D H 0.5811 0.7204 0.7325 0.063 Uiso 1 1 calc R . .
C43B C 0.6499(3) 0.6502(5) 0.7804(4) 0.059(2) Uani 1 1 d . . .
H43C H 0.6685 0.6434 0.7526 0.070 Uiso 1 1 calc R . .
H43D H 0.6550 0.6003 0.8030 0.070 Uiso 1 1 calc R . .
C44B C 0.6784(3) 0.7189(5) 0.8224(4) 0.079(3) Uani 1 1 d . . .
H44D H 0.6709 0.7690 0.8008 0.118 Uiso 1 1 calc R . .
H44E H 0.7191 0.7097 0.8402 0.118 Uiso 1 1 calc R . .
H44F H 0.6632 0.7217 0.8529 0.118 Uiso 1 1 calc R . .
O9A O 0.12200(18) 0.4262(3) 0.2948(2) 0.0492(12) Uani 1 1 d . . .
H9A H 0.1415 0.4722 0.2982 0.059 Uiso 1 1 d R . .
C45A C 0.1614(3) 0.3605(4) 0.3097(3) 0.0493(18) Uani 1 1 d . . .
H45A H 0.1888 0.3685 0.2916 0.074 Uiso 1 1 calc R . .
H45B H 0.1409 0.3108 0.2955 0.074 Uiso 1 1 calc R . .
H45C H 0.1813 0.3579 0.3520 0.074 Uiso 1 1 calc R . .
O9B O 0.4424(2) 0.6914(3) 0.6299(2) 0.0515(12) Uani 1 1 d . . .
H9B H 0.4341 0.6453 0.6070 0.062 Uiso 1 1 d R . .
C45B C 0.4253(3) 0.7505(4) 0.5842(3) 0.057(2) Uani 1 1 d . . .
H45D H 0.4318 0.8037 0.6016 0.086 Uiso 1 1 calc R . .
H45E H 0.3852 0.7440 0.5601 0.086 Uiso 1 1 calc R . .
H45F H 0.4473 0.7440 0.5601 0.086 Uiso 1 1 calc R . .

loop_
_atom_site_aniso_label
_atom_site_aniso_U_11
_atom_site_aniso_U_22
_atom_site_aniso_U_33
_atom_site_aniso_U_23
_atom_site_aniso_U_13
_atom_site_aniso_U_12
U1 0.03034(12) 0.02789(11) 0.03376(14) 0.00006(10) 0.01096(10) -0.00071(10)
O1A 0.030(2) 0.028(2) 0.040(3) -0.0042(19) 0.0087(19) 0.0032(17)
O2A 0.032(2) 0.039(2) 0.031(2) 0.0063(19) 0.0118(19) 0.0083(19)
O3A 0.037(2) 0.033(2) 0.034(2) -0.0024(18) 0.0144(19) -0.0066(18)
O4A 0.032(2) 0.057(3) 0.029(2) 0.000(2) 0.0075(19) -0.009(2)
O5A 0.041(2) 0.033(2) 0.036(3) 0.004(2) 0.009(2) -0.0012(19)
O6A 0.040(2) 0.056(3) 0.029(2) -0.003(2) 0.006(2) 0.016(2)
O7A 0.037(2) 0.030(2) 0.045(3) -0.004(2) 0.014(2) -0.0037(18)
O8A 0.027(2) 0.031(2) 0.028(2) -0.0014(17) 0.0072(17) 0.0004(17)
C1A 0.031(3) 0.034(3) 0.034(4) 0.000(3) 0.012(3) 0.003(3)
C2A 0.031(3) 0.026(3) 0.037(4) 0.000(3) 0.013(3) 0.004(2)
C3A 0.033(3) 0.026(3) 0.039(4) 0.004(3) 0.012(3) 0.002(3)
C4A 0.034(3) 0.031(3) 0.045(4) -0.001(3) 0.012(3) 0.007(3)
C5A 0.036(3) 0.034(3) 0.037(4) 0.000(3) 0.016(3) 0.003(3)
C6A 0.034(3) 0.038(3) 0.042(4) 0.000(3) 0.016(3) 0.002(3)
C7A 0.031(3) 0.043(4) 0.049(4) -0.005(3) 0.015(3) -0.003(3)
C8A 0.034(3) 0.040(4) 0.059(5) 0.005(3) 0.019(3) 0.000(3)
C9A 0.041(4) 0.079(6) 0.063(5) -0.023(4) 0.020(4) -0.017(4)
C10A 0.045(4) 0.043(4) 0.086(6) 0.003(4) 0.026(4) -0.003(3)
C11A 0.032(3) 0.032(3) 0.032(3) 0.005(3) 0.008(3) 0.001(3)
C12A 0.041(3) 0.038(3) 0.033(4) 0.005(3) 0.016(3) 0.001(3)
C13A 0.036(3) 0.035(3) 0.034(4) 0.008(3) 0.016(3) 0.002(3)
C14A 0.033(3) 0.032(3) 0.031(3) 0.000(3) 0.016(3) -0.001(3)
C15A 0.031(3) 0.044(4) 0.036(4) 0.000(3) 0.015(3) -0.005(3)
C16A 0.032(3) 0.038(3) 0.033(4) 0.008(3) 0.015(3) 0.007(3)
C17A 0.036(3) 0.041(3) 0.032(4) 0.004(3) 0.015(3) 0.001(3)
C18A 0.036(3) 0.039(3) 0.028(3) 0.007(3) 0.010(3) -0.005(3)
C19A 0.044(4) 0.042(4) 0.035(4) 0.000(3) 0.020(3) 0.006(3)
C20A 0.060(5) 0.050(4) 0.042(4) -0.012(3) 0.012(4) 0.011(4)
C21A 0.085(6) 0.047(4) 0.061(5) 0.003(4) 0.049(5) 0.016(4)
C22A 0.049(4) 0.043(4) 0.040(4) -0.002(3) 0.019(3) -0.002(3)
C23A 0.030(3) 0.044(4) 0.044(4) -0.001(3) 0.016(3) -0.006(3)
C24A 0.031(3) 0.044(4) 0.034(4) 0.000(3) 0.003(3) -0.004(3)
C25A 0.034(3) 0.038(3) 0.031(4) -0.006(3) 0.004(3) -0.008(3)
C26A 0.038(3) 0.034(3) 0.032(4) -0.003(3) 0.009(3) -0.001(3)
C27A 0.035(3) 0.034(3) 0.034(4) -0.001(3) 0.010(3) 0.002(3)
C28A 0.034(3) 0.052(4) 0.031(4) -0.001(3) 0.007(3) -0.008(3)
C29A 0.031(3) 0.040(3) 0.030(4) 0.001(3) -0.001(3) -0.004(3)
C30A 0.037(3) 0.036(3) 0.033(4) 0.000(3) 0.005(3) -0.002(3)
C31A 0.042(4) 0.046(4) 0.040(4) 0.008(3) 0.007(3) -0.009(3)
C32A 0.055(4) 0.042(4) 0.045(5) 0.011(3) 0.006(4) -0.003(3)
C33A 0.065(5) 0.061(5) 0.059(5) 0.019(4) -0.003(4) -0.026(4)
C34A 0.055(4) 0.068(5) 0.045(5) 0.019(4) 0.013(4) -0.005(4)
C35A 0.045(4) 0.051(4) 0.030(4) -0.008(3) 0.009(3) 0.004(3)
C36A 0.031(3) 0.042(4) 0.042(4) -0.001(3) 0.014(3) 0.007(3)
U2 0.03495(12) 0.02852(12) 0.02989(13) -0.00125(10) 0.01403(10) -0.00237(10)
O1B 0.045(2) 0.028(2) 0.029(2) -0.0032(18) 0.011(2) -0.0025(19)
O2B 0.035(2) 0.046(3) 0.035(3) 0.011(2) 0.013(2) 0.009(2)
O3B 0.035(2) 0.032(2) 0.034(2) -0.0043(18) 0.0169(19) -0.0033(18)
O4B 0.026(2) 0.060(3) 0.032(2) -0.008(2) 0.0110(19) -0.001(2)
O5B 0.035(2) 0.034(2) 0.051(3) -0.010(2) 0.020(2) -0.0062(19)
O6B 0.040(2) 0.042(2) 0.050(3) 0.013(2) 0.022(2) 0.001(2)
O7B 0.045(2) 0.028(2) 0.034(2) -0.0020(18) 0.017(2) -0.0013(19)
O8B 0.033(2) 0.032(2) 0.031(2) -0.0005(18) 0.0132(18) 0.0013(18)
C1B 0.058(4) 0.031(3) 0.035(4) 0.001(3) 0.021(3) 0.000(3)
C2B 0.051(4) 0.030(3) 0.029(4) 0.001(3) 0.012(3) 0.000(3)
C3B 0.046(4) 0.027(3) 0.027(3) 0.006(3) 0.007(3) 0.004(3)
C4B 0.050(4) 0.028(3) 0.037(4) 0.006(3) 0.007(3) 0.001(3)
C5B 0.059(4) 0.035(3) 0.023(3) -0.001(3) 0.003(3) -0.001(3)
C6B 0.067(5) 0.034(3) 0.030(4) -0.001(3) 0.018(3) 0.005(3)
C7B 0.080(6) 0.047(4) 0.034(4) -0.004(3) 0.009(4) -0.001(4)
C8B 0.094(6) 0.049(5) 0.047(5) -0.009(4) 0.001(5) -0.014(4)
C9B 0.116(8) 0.075(6) 0.039(5) -0.022(4) 0.019(5) 0.007(6)
C10B 0.100(7) 0.055(5) 0.035(5) -0.002(4) 0.004(4) 0.007(5)
C11B 0.038(3) 0.038(3) 0.033(4) 0.007(3) 0.004(3) 0.006(3)
C12B 0.039(3) 0.041(3) 0.035(4) 0.006(3) 0.017(3) 0.004(3)
C13B 0.033(3) 0.030(3) 0.037(4) -0.002(3) 0.018(3) 0.002(3)
C14B 0.035(3) 0.030(3) 0.031(3) -0.006(3) 0.016(3) -0.002(3)
C15B 0.032(3) 0.035(3) 0.026(3) -0.004(2) 0.013(3) 0.001(3)
C16B 0.034(3) 0.034(3) 0.038(4) 0.002(3) 0.019(3) 0.003(3)
C17B 0.045(4) 0.031(3) 0.036(4) -0.011(3) 0.023(3) -0.008(3)
C18B 0.026(3) 0.038(3) 0.030(3) 0.000(3) 0.010(3) 0.002(3)
C19B 0.042(3) 0.037(3) 0.042(4) -0.004(3) 0.019(3) -0.006(3)
C20B 0.043(4) 0.045(4) 0.073(6) -0.004(4) 0.021(4) -0.010(3)
C21B 0.062(5) 0.043(4) 0.077(6) -0.006(4) 0.036(5) -0.003(4)
C22B 0.071(5) 0.061(5) 0.043(5) -0.001(4) 0.026(4) -0.016(4)
C23B 0.037(3) 0.046(4) 0.032(4) -0.004(3) 0.019(3) 0.001(3)
C24B 0.030(3) 0.047(4) 0.033(4) -0.006(3) 0.011(3) 0.002(3)
C25B 0.021(3) 0.039(3) 0.042(4) -0.010(3) 0.011(3) 0.000(3)
C26B 0.029(3) 0.035(3) 0.045(4) -0.009(3) 0.016(3) -0.004(3)
C27B 0.030(3) 0.045(4) 0.036(4) -0.003(3) 0.014(3) -0.009(3)
C28B 0.032(3) 0.047(4) 0.042(4) -0.012(3) 0.017(3) -0.007(3)
C29B 0.037(3) 0.048(4) 0.042(4) -0.006(3) 0.018(3) -0.001(3)
C30B 0.029(3) 0.052(4) 0.037(4) -0.002(3) 0.009(3) 0.000(3)
C31B 0.041(4) 0.060(4) 0.043(4) -0.006(4) 0.013(3) 0.014(3)
C32B 0.050(4) 0.055(5) 0.071(6) -0.015(4) 0.021(4) 0.011(4)
C33B 0.066(5) 0.089(6) 0.098(7) -0.044(5) 0.009(5) 0.025(4)
C34B 0.103(7) 0.059(5) 0.089(7) -0.001(5) 0.038(6) 0.030(5)
C35B 0.044(4) 0.043(4) 0.053(5) -0.001(3) 0.027(4) -0.004(3)
C36B 0.054(4) 0.036(3) 0.037(4) -0.001(3) 0.023(3) -0.001(3)
N1A 0.033(3) 0.028(3) 0.036(3) -0.004(2) 0.005(2) -0.003(2)
C37A 0.042(4) 0.037(3) 0.043(4) 0.005(3) 0.020(3) 0.000(3)
C38A 0.044(4) 0.038(4) 0.047(4) -0.001(3) 0.013(3) -0.003(3)
C39A 0.068(5) 0.045(4) 0.050(5) 0.007(3) 0.015(4) 0.001(4)
C40A 0.080(6) 0.059(5) 0.051(5) 0.003(4) -0.003(4) -0.005(4)
C41A 0.041(3) 0.033(3) 0.042(4) -0.002(3) 0.017(3) -0.001(3)
C42A 0.084(6) 0.059(5) 0.046(5) 0.010(4) 0.026(4) 0.032(4)
C43A 0.098(6) 0.048(4) 0.059(5) 0.005(4) 0.046(5) 0.013(5)
C44A 0.120(7) 0.105(7) 0.137(8) 0.002(6) 0.084(6) 0.002(6)
N1B 0.045(3) 0.031(3) 0.032(3) 0.000(2) 0.013(2) -0.002(2)
C37B 0.042(4) 0.037(3) 0.048(4) -0.002(3) 0.019(3) -0.002(3)
C38B 0.058(4) 0.041(4) 0.054(5) 0.004(3) 0.027(4) -0.001(3)
C39B 0.069(5) 0.057(5) 0.061(5) 0.003(4) 0.034(5) -0.005(4)
C40B 0.110(8) 0.080(6) 0.071(6) 0.011(5) 0.061(6) 0.009(6)
C41B 0.041(4) 0.035(3) 0.043(4) 0.001(3) 0.012(3) 0.002(3)
C42B 0.051(4) 0.052(4) 0.055(5) -0.002(4) 0.022(4) 0.007(4)
C43B 0.052(4) 0.056(5) 0.066(6) -0.005(4) 0.020(4) 0.011(4)
C44B 0.048(5) 0.066(6) 0.104(8) -0.007(5) 0.009(5) 0.004(4)
O9A 0.034(2) 0.036(2) 0.071(4) 0.006(2) 0.014(2) -0.003(2)
C45A 0.044(4) 0.044(4) 0.057(5) 0.008(3) 0.016(4) -0.002(3)
O9B 0.068(3) 0.042(3) 0.035(3) -0.003(2) 0.011(2) -0.002(2)
C45B 0.071(5) 0.052(4) 0.048(5) -0.003(4) 0.021(4) 0.003(4)

loop_
_atom_type_symbol
_atom_type_description
_atom_type_scat_dispersion_real
_atom_type_scat_dispersion_imag
_atom_type_scat_source
C C 0.0033 0.0016 'International Tables Vol C Tables 4.2.6.8 and 6.1.1.4'
H H 0.0000 0.0000 'International Tables Vol C Tables 4.2.6.8 and 6.1.1.4'
N N 0.0061 0.0033 'International Tables Vol C Tables 4.2.6.8 and 6.1.1.4'
O O 0.0106 0.0060 'International Tables Vol C Tables 4.2.6.8 and 6.1.1.4'
U U -9.6767 9.6646 'International Tables Vol C Tables 4.2.6.8 and 6.1.1.4'

loop_
_geom_angle_atom_site_label_1
_geom_angle_atom_site_label_2
_geom_angle_atom_site_label_3
_geom_angle
_geom_angle_site_symmetry_1
_geom_angle_site_symmetry_3
_geom_angle_publ_flag
O7A U1 O8A 179.65(19) . . ?
O7A U1 O3A 85.52(17) . . ?
O8A U1 O3A 94.17(16) . . ?
O7A U1 O5A 86.40(17) . . ?
O8A U1 O5A 93.88(16) . . ?
O3A U1 O5A 113.81(15) . . ?
O7A U1 O1A 82.07(16) . . ?
O8A U1 O1A 97.96(15) . . ?
O3A U1 O1A 123.10(15) . . ?
O5A U1 O1A 120.44(15) . . ?
O7A U1 O2A 110.44(16) . . ?
O8A U1 O2A 69.28(15) . . ?
O3A U1 O2A 67.33(13) . . ?
O5A U1 O2A 163.06(13) . . ?
O1A U1 O2A 65.91(13) . . ?
C11A O2A C12A 113.9(4) . . ?
C23A O4A C24A 114.0(4) . . ?
C35A O6A C36A 112.9(5) . . ?
C6A C1A C2A 117.7(6) . . ?
C6A C1A C36A 122.7(6) . . ?
C2A C1A C36A 119.6(5) . . ?
O1A C2A C3A 120.1(5) . . ?
O1A C2A C1A 119.0(5) . . ?
C3A C2A C1A 120.8(5) . . ?
C2A C3A C4A 118.8(6) . . ?
C2A C3A C11A 118.5(5) . . ?
C4A C3A C11A 122.7(6) . . ?
C5A C4A C3A 122.0(6) . . ?
C4A C5A C6A 117.7(6) . . ?
C4A C5A C7A 123.3(6) . . ?
C6A C5A C7A 119.0(5) . . ?
C1A C6A C5A 122.1(6) . . ?
C9A C7A C5A 112.7(6) . . ?
C9A C7A C8A 107.0(6) . . ?
C5A C7A C8A 109.1(5) . . ?
C9A C7A C10A 108.7(6) . . ?
C5A C7A C10A 110.4(5) . . ?
C8A C7A C10A 108.8(6) . . ?
O2A C11A C3A 108.9(5) . . ?
O2A C12A C13A 109.0(5) . . ?
C18A C13A C14A 119.0(5) . . ?
C18A C13A C12A 122.2(6) . . ?
C14A C13A C12A 118.7(5) . . ?
O3A C14A C13A 120.3(5) . . ?
O3A C14A C15A 120.4(5) . . ?
C13A C14A C15A 119.3(5) . . ?
C16A C15A C14A 119.3(6) . . ?
C16A C15A C23A 122.9(6) . . ?
C14A C15A C23A 117.7(5) . . ?
C15A C16A C17A 123.3(6) . . ?
C18A C17A C16A 116.0(6) . . ?
C18A C17A C19A 124.0(6) . . ?
C16A C17A C19A 120.0(5) . . ?
C13A C18A C17A 123.0(6) . . ?
C20A C19A C17A 112.1(5) . . ?
C20A C19A C21A 106.8(6) . . ?
C17A C19A C21A 109.4(5) . . ?
C20A C19A C22A 108.1(6) . . ?
C17A C19A C22A 110.3(5) . . ?
C21A C19A C22A 110.0(5) . . ?
O4A C23A C15A 107.5(5) . . ?
O4A C24A C25A 106.8(5) . . ?
C30A C25A C26A 118.8(6) . . ?
C30A C25A C24A 122.1(6) . . ?
C26A C25A C24A 118.9(6) . . ?
O5A C26A C27A 119.9(5) . . ?
O5A C26A C25A 119.9(6) . . ?
C27A C26A C25A 120.1(6) . . ?
C26A C27A C28A 118.6(6) . . ?
C26A C27A C35A 119.1(6) . . ?
C28A C27A C35A 122.2(6) . . ?
C29A C28A C27A 123.0(6) . . ?
C28A C29A C30A 116.3(6) . . ?
C28A C29A C31A 119.9(6) . . ?
C30A C29A C31A 123.7(6) . . ?
C25A C30A C29A 123.0(6) . . ?
C34A C31A C33A 110.3(6) . . ?
C34A C31A C29A 110.4(6) . . ?
C33A C31A C29A 109.1(5) . . ?
C34A C31A C32A 107.8(6) . . ?
C33A C31A C32A 108.0(6) . . ?
C29A C31A C32A 111.4(5) . . ?
O6A C35A C27A 108.0(5) . . ?
O6A C36A C1A 107.3(5) . . ?
O8B U2 O7B 179.54(18) . . ?
O8B U2 O5B 94.51(16) . . ?
O7B U2 O5B 85.51(17) . . ?
O8B U2 O3B 94.46(16) . . ?
O7B U2 O3B 85.94(16) . . ?
O5B U2 O3B 115.25(16) . . ?
O8B U2 O1B 97.78(16) . . ?
O7B U2 O1B 81.80(16) . . ?
O5B U2 O1B 118.37(15) . . ?
O3B U2 O1B 123.52(15) . . ?
O8B U2 O2B 70.67(15) . . ?
O7B U2 O2B 109.31(16) . . ?
O5B U2 O2B 165.18(13) . . ?
O3B U2 O2B 67.12(13) . . ?
O1B U2 O2B 65.78(13) . . ?
C11B O2B C12B 113.2(4) . . ?
C24B O4B C23B 113.6(4) . . ?
C35B O6B C36B 114.1(5) . . ?
C6B C1B C2B 117.0(6) . . ?
C6B C1B C36B 124.6(6) . . ?
C2B C1B C36B 118.4(6) . . ?
O1B C2B C3B 119.6(6) . . ?
O1B C2B C1B 119.3(6) . . ?
C3B C2B C1B 121.0(6) . . ?
C2B C3B C4B 118.1(6) . . ?
C2B C3B C11B 119.0(6) . . ?
C4B C3B C11B 122.9(6) . . ?
C5B C4B C3B 122.7(6) . . ?
C4B C5B C6B 117.2(6) . . ?
C4B C5B C7B 119.0(7) . . ?
C6B C5B C7B 123.8(7) . . ?
C5B C6B C1B 123.2(6) . . ?
C8B C7B C9B 108.7(7) . . ?
C8B C7B C5B 111.2(6) . . ?
C9B C7B C5B 111.7(7) . . ?
C8B C7B C10B 110.2(7) . . ?
C9B C7B C10B 107.0(7) . . ?
C5B C7B C10B 108.0(6) . . ?
O2B C11B C3B 108.8(5) . . ?
O2B C12B C13B 107.5(5) . . ?
C18B C13B C14B 117.9(5) . . ?
C18B C13B C12B 122.5(5) . . ?
C14B C13B C12B 119.6(5) . . ?
O3B C14B C15B 121.1(5) . . ?
O3B C14B C13B 118.4(5) . . ?
C15B C14B C13B 120.5(5) . . ?
C16B C15B C14B 119.0(5) . . ?
C16B C15B C23B 122.9(6) . . ?
C14B C15B C23B 118.0(5) . . ?
C15B C16B C17B 122.9(6) . . ?
C18B C17B C16B 116.7(5) . . ?
C18B C17B C19B 122.4(6) . . ?
C16B C17B C19B 120.8(6) . . ?
C17B C18B C13B 122.7(6) . . ?
C21B C19B C20B 107.1(6) . . ?
C21B C19B C17B 109.5(5) . . ?
C20B C19B C17B 111.9(6) . . ?
C21B C19B C22B 111.4(6) . . ?
C20B C19B C22B 106.8(6) . . ?
C17B C19B C22B 110.0(5) . . ?
O4B C23B C15B 107.6(5) . . ?
O4B C24B C25B 107.1(5) . . ?
C30B C25B C26B 120.0(6) . . ?
C30B C25B C24B 122.5(6) . . ?
C26B C25B C24B 117.3(5) . . ?
O5B C26B C25B 121.5(6) . . ?
O5B C26B C27B 118.7(6) . . ?
C25B C26B C27B 119.8(6) . . ?
C26B C27B C28B 117.9(6) . . ?
C26B C27B C35B 119.7(6) . . ?
C28B C27B C35B 122.4(6) . . ?
C29B C28B C27B 122.7(6) . . ?
C28B C29B C30B 116.9(6) . . ?
C28B C29B C31B 122.0(6) . . ?
C30B C29B C31B 121.1(6) . . ?
C25B C30B C29B 122.4(6) . . ?
C33B C31B C32B 109.5(6) . . ?
C33B C31B C29B 110.0(6) . . ?
C32B C31B C29B 112.3(6) . . ?
C33B C31B C34B 109.5(7) . . ?
C32B C31B C34B 104.5(7) . . ?
C29B C31B C34B 110.9(6) . . ?
O6B C35B C27B 109.6(5) . . ?
O6B C36B C1B 109.1(5) . . ?
C37A N1A C41A 116.2(5) . . ?
N1A C37A C38A 112.5(5) . . ?
C37A C38A C39A 111.8(6) . . ?
C40A C39A C38A 111.8(6) . . ?
N1A C41A C42A 110.6(5) . . ?
C41A C42A C43A 113.1(6) . . ?
C44A C43A C42A 112.5(8) . . ?
C41B N1B C37B 115.8(5) . . ?
N1B C37B C38B 112.6(5) . . ?
C37B C38B C39B 111.5(6) . . ?
C38B C39B C40B 110.6(7) . . ?
N1B C41B C42B 109.6(5) . . ?
C43B C42B C41B 114.3(7) . . ?
C42B C43B C44B 112.3(6) . . ?

loop_
_geom_bond_atom_site_label_1
_geom_bond_atom_site_label_2
_geom_bond_distance
_geom_bond_site_symmetry_2
_geom_bond_publ_flag
U1 O7A 1.776(4) . ?
U1 O8A 1.788(4) . ?
U1 O3A 2.206(4) . ?
U1 O5A 2.220(4) . ?
U1 O1A 2.260(4) . ?
U1 O2A 2.950(4) . ?
O1A C2A 1.358(7) . ?
O1A O2A 2.893(6) . ?
O1A O6A 2.904(6) . ?
O1A O5A 3.889(6) . ?
O1A O3A 3.927(5) . ?
O2A C11A 1.436(6) . ?
O2A C12A 1.437(7) . ?
O2A O3A 2.925(6) . ?
O3A C14A 1.338(7) . ?
O3A O4A 2.983(6) . ?
O3A O5A 3.708(6) . ?
O4A C23A 1.445(7) . ?
O4A C24A 1.452(7) . ?
O4A O5A 3.042(6) . ?
O5A C26A 1.353(7) . ?
O5A O6A 2.934(6) . ?
O6A C35A 1.439(7) . ?
O6A C36A 1.443(7) . ?
C1A C6A 1.389(8) . ?
C1A C2A 1.408(8) . ?
C1A C36A 1.495(8) . ?
C2A C3A 1.385(8) . ?
C3A C4A 1.388(8) . ?
C3A C11A 1.519(8) . ?
C4A C5A 1.380(8) . ?
C5A C6A 1.400(9) . ?
C5A C7A 1.536(8) . ?
C7A C9A 1.512(10) . ?
C7A C8A 1.545(9) . ?
C7A C10A 1.554(9) . ?
C12A C13A 1.511(8) . ?
C13A C18A 1.386(8) . ?
C13A C14A 1.394(8) . ?
C14A C15A 1.412(8) . ?
C15A C16A 1.358(8) . ?
C15A C23A 1.508(9) . ?
C16A C17A 1.401(8) . ?
C17A C18A 1.389(8) . ?
C17A C19A 1.530(8) . ?
C19A C20A 1.527(9) . ?
C19A C21A 1.536(9) . ?
C19A C22A 1.539(9) . ?
C24A C25A 1.492(9) . ?
C25A C30A 1.374(8) . ?
C25A C26A 1.416(8) . ?
C26A C27A 1.390(8) . ?
C27A C28A 1.398(9) . ?
C27A C35A 1.519(8) . ?
C28A C29A 1.391(9) . ?
C29A C30A 1.404(9) . ?
C29A C31A 1.538(9) . ?
C31A C34A 1.523(10) . ?
C31A C33A 1.532(9) . ?
C31A C32A 1.548(9) . ?
U2 O8B 1.780(4) . ?
U2 O7B 1.785(4) . ?
U2 O5B 2.196(4) . ?
U2 O3B 2.214(4) . ?
U2 O1B 2.264(4) . ?
U2 O2B 2.927(4) . ?
O1B C2B 1.348(7) . ?
O1B O2B 2.873(6) . ?
O1B O6B 2.913(6) . ?
O1B O5B 3.830(6) . ?
O1B O3B 3.945(6) . ?
O2B C11B 1.428(7) . ?
O2B C12B 1.448(7) . ?
O2B O3B 2.903(6) . ?
O3B C14B 1.342(7) . ?
O3B O4B 2.954(6) . ?
O3B O5B 3.724(5) . ?
O4B C24B 1.439(7) . ?
O4B C23B 1.450(6) . ?
O4B O5B 2.980(6) . ?
O5B C26B 1.341(7) . ?
O5B O6B 2.919(6) . ?
O6B C35B 1.429(7) . ?
O6B C36B 1.451(7) . ?
C1B C6B 1.398(9) . ?
C1B C2B 1.404(9) . ?
C1B C36B 1.489(9) . ?
C2B C3B 1.394(9) . ?
C3B C4B 1.396(9) . ?
C3B C11B 1.500(9) . ?
C4B C5B 1.372(9) . ?
C5B C6B 1.383(9) . ?
C5B C7B 1.536(9) . ?
C7B C8B 1.509(10) . ?
C7B C9B 1.530(11) . ?
C7B C10B 1.555(10) . ?
C12B C13B 1.491(8) . ?
C13B C18B 1.405(8) . ?
C13B C14B 1.413(8) . ?
C14B C15B 1.391(8) . ?
C15B C16B 1.372(8) . ?
C15B C23B 1.503(8) . ?
C16B C17B 1.411(8) . ?
C17B C18B 1.381(8) . ?
C17B C19B 1.536(8) . ?
C19B C21B 1.524(9) . ?
C19B C20B 1.525(9) . ?
C19B C22B 1.542(9) . ?
C24B C25B 1.510(8) . ?
C25B C30B 1.383(8) . ?
C25B C26B 1.397(9) . ?
C26B C27B 1.411(8) . ?
C27B C28B 1.417(9) . ?
C27B C35B 1.482(9) . ?
C28B C29B 1.394(9) . ?
C29B C30B 1.398(9) . ?
C29B C31B 1.521(9) . ?
C31B C33B 1.472(10) . ?
C31B C32B 1.502(10) . ?
C31B C34B 1.548(11) . ?
N1A C37A 1.486(8) . ?
N1A C41A 1.502(7) . ?
C37A C38A 1.504(9) . ?
C38A C39A 1.526(10) . ?
C39A C40A 1.525(10) . ?
C41A C42A 1.503(9) . ?
C42A C43A 1.522(10) . ?
C43A C44A 1.392(12) . ?
N1B C41B 1.491(7) . ?
N1B C37B 1.494(7) . ?
C37B C38B 1.522(9) . ?
C38B C39B 1.531(9) . ?
C39B C40B 1.532(11) . ?
C41B C42B 1.515(9) . ?
C42B C43B 1.508(10) . ?
C43B C44B 1.511(11) . ?
O9A C45A 1.420(7) . ?
O9B C45B 1.417(8) . ?

loop_
_geom_hbond_atom_site_label_D
_geom_hbond_atom_site_label_H
_geom_hbond_atom_site_label_A
_geom_hbond_distance_DH
_geom_hbond_distance_HA
_geom_hbond_distance_DA
_geom_hbond_angle_DHA
_geom_hbond_site_symmetry_A
N1A H2A O1A 0.75 2.07 2.801(6) 166.1 2_545
N1A H1A O9A 0.76 2.09 2.713(6) 138.7 .
N1B H2B O1B 0.95 1.90 2.827(6) 163.8 2_656
N1B H1B O9B 0.76 1.98 2.732(7) 171.2 .
O9A H9A O4A 0.89 1.92 2.799(6) 167.1 .
O9B H9B O4B 0.92 1.84 2.754(6) 170.0 .
